data_1552597
loop_
_publ_author_name
'Solipeta, Divya Reddy'
'Bandi, Siva'
'Vemulapalli, Sahithya Phani Babu'
'Pallavi, Preethi M. C.'
'Vemireddy, Sravanthi'
'Balasubramania, Sridhar'
'Mahabalarao, Sampath Kumar H.'
'Katragadda, Suresh Babu'

_publ_section_title
;
 Secophragmalin-Type Limonoids from <i>Trichilia connaroides</i>:
 Isolation, Semisynthesis, and Their Cytotoxic Activities.
;
_journal_issue 10
_journal_name_full 'Journal of natural products'
_journal_page_first 2731
_journal_page_last 2743
_journal_paper_doi 10.1021/acs.jnatprod.9b00346
_journal_volume 82
_journal_year 2019
_chemical_absolute_configuration syn
_chemical_formula_moiety 'C32 H38 O10'
_chemical_formula_sum 'C32 H38 O10'
_chemical_formula_weight 582.62
_space_group_crystal_system triclinic
_space_group_IT_number 1
_space_group_name_Hall 'P 1'
_space_group_name_H-M_alt 'P 1'
_atom_sites_solution_hydrogens mixed
_audit_creation_method SHELXL-2014/7
_cell_angle_alpha 68.6576(4)
_cell_angle_beta 84.8142(4)
_cell_angle_gamma 83.4169(4)
_cell_formula_units_Z 2
_cell_length_a 7.43158(10)
_cell_length_b 12.64114(17)
_cell_length_c 16.6155(2)
_cell_measurement_reflns_used 9659
_cell_measurement_temperature 100(2)
_cell_measurement_theta_max 30.56
_cell_measurement_theta_min 2.59
_cell_volume 1442.29(3)
_computing_cell_refinement '<i>SAINT</i> (Bruker, 2016)'
_computing_data_collection '<i>APEX3</i> (Bruker, 2016)'
_computing_data_reduction 'Bruker SAINT'
_computing_molecular_graphics 'Bruker SHELXTL'
_computing_publication_material 'Bruker SHELXTL'
_computing_structure_refinement '<i>SHELXL</i> (Sheldrick, 2018)'
_computing_structure_solution '<i>SHELXT</i> (Sheldrick, 2015)'
_diffrn_ambient_temperature 100(2)
_diffrn_measured_fraction_theta_full 0.998
_diffrn_measured_fraction_theta_max 0.998
_diffrn_measurement_device_type 'Bruker D8 QUEST PHOTON-100'
_diffrn_measurement_method '\w and \f'
_diffrn_radiation_type MoK\a
_diffrn_radiation_wavelength 0.71073
_diffrn_reflns_av_R_equivalents 0.0297
_diffrn_reflns_av_unetI/netI 0.0309
_diffrn_reflns_Laue_measured_fraction_full 0.998
_diffrn_reflns_Laue_measured_fraction_max 0.998
_diffrn_reflns_limit_h_max 10
_diffrn_reflns_limit_h_min -10
_diffrn_reflns_limit_k_max 18
_diffrn_reflns_limit_k_min -18
_diffrn_reflns_limit_l_max 23
_diffrn_reflns_limit_l_min -23
_diffrn_reflns_number 55105
_diffrn_reflns_point_group_measured_fraction_full 0.989
_diffrn_reflns_point_group_measured_fraction_max 0.983
_diffrn_reflns_theta_full 25.242
_diffrn_reflns_theta_max 30.575
_diffrn_reflns_theta_min 2.528
_exptl_absorpt_coefficient_mu 0.099
_exptl_absorpt_correction_T_max 0.7461
_exptl_absorpt_correction_T_min 0.7256
_exptl_absorpt_correction_type multi-scan
_exptl_absorpt_process_details 'SADABS, Bruker, 2016'
_exptl_crystal_colour colorless
_exptl_crystal_density_diffrn 1.342
_exptl_crystal_description block
_exptl_crystal_F_000 620
_exptl_crystal_size_max 0.320
_exptl_crystal_size_mid 0.280
_exptl_crystal_size_min 0.140
_refine_diff_density_max 1.277
_refine_diff_density_min -0.257
_refine_diff_density_rms 0.056
_refine_ls_abs_structure_details
;
 Flack x determined using 8113 quotients [(I+)-(I-)]/[(I+)+(I-)]
 (Parsons, Flack and Wagner, Acta Cryst. B69 (2013) 249-259).
;
_refine_ls_abs_structure_Flack 0.09(10)
_refine_ls_extinction_method none
_refine_ls_goodness_of_fit_ref 1.043
_refine_ls_hydrogen_treatment mixed
_refine_ls_matrix_type full
_refine_ls_number_parameters 785
_refine_ls_number_reflns 17404
_refine_ls_number_restraints 3
_refine_ls_restrained_S_all 1.042
_refine_ls_R_factor_all 0.0344
_refine_ls_R_factor_gt 0.0336
_refine_ls_shift/su_max 0.002
_refine_ls_shift/su_mean 0.000
_refine_ls_structure_factor_coef Fsqd
_refine_ls_weighting_details 'w=1/[\s^2^(Fo^2^)+(0.0484P)^2^+0.3937P] where P=(Fo^2^+2Fc^2^)/3'
_refine_ls_weighting_scheme calc
_refine_ls_wR_factor_gt 0.0874
_refine_ls_wR_factor_ref 0.0880
_reflns_Friedel_coverage 0.970
_reflns_Friedel_fraction_full 0.980
_reflns_Friedel_fraction_max 0.968
_reflns_number_gt 17048
_reflns_number_total 17404
_reflns_threshold_expression 'I > 2\s(I)'
_cod_data_source_file np9b00346_si_003.cif
_cod_data_source_block KA230_0m
_cod_database_code 1552597
_shelx_shelxl_version_number 2014/7
_shelx_space_group_comment
;
The symmetry employed for this shelxl refinement is uniquely defined
by the following loop, which should always be used as a source of
symmetry information in preference to the above space-group names.
They are only intended as comments.
;
_shelx_estimated_absorpt_t_min 0.969
_shelx_estimated_absorpt_t_max 0.986

loop_
_space_group_symop_operation_xyz
'x, y, z'

loop_
_atom_site_label
_atom_site_type_symbol
_atom_site_fract_x
_atom_site_fract_y
_atom_site_fract_z
_atom_site_U_iso_or_equiv
_atom_site_adp_type
_atom_site_occupancy
_atom_site_site_symmetry_order
_atom_site_calc_flag
_atom_site_refinement_flags_posn
_atom_site_refinement_flags_adp
C1A C 1.1587(2) 0.13099(13) 0.94504(10) 0.0094(3) Uani 1 1 d . .
H1A H 1.2186 0.0574 0.9838 0.011 Uiso 1 1 calc R U
C2A C 1.1965(2) 0.27682(13) 0.80216(10) 0.0093(3) Uani 1 1 d . .
C3A C 1.1057(2) 0.36208(13) 0.84522(10) 0.0088(3) Uani 1 1 d . .
H3A H 1.2019 0.4059 0.8534 0.011 Uiso 1 1 calc R U
C4A C 1.0022(2) 0.30853(13) 0.93292(10) 0.0091(3) Uani 1 1 d . .
C5A C 0.8554(2) 0.23570(13) 0.92226(10) 0.0079(2) Uani 1 1 d . .
H5A H 0.8223 0.2699 0.8605 0.009 Uiso 1 1 calc R U
C6A C 0.6775(2) 0.23416(14) 0.97748(11) 0.0107(3) Uani 1 1 d . .
H6A H 0.6062 0.1748 0.9721 0.013 Uiso 1 1 calc R U
C7A C 0.5696(2) 0.34955(14) 0.93788(11) 0.0119(3) Uani 1 1 d . .
C8A C 0.9533(2) 0.17437(13) 0.76775(10) 0.0092(3) Uani 1 1 d . .
C9A C 0.9433(2) 0.07749(13) 0.85605(10) 0.0084(3) Uani 1 1 d . .
H9A H 1.0504 0.0217 0.8564 0.010 Uiso 1 1 calc R U
C10A C 0.9589(2) 0.11522(13) 0.93430(10) 0.0084(3) Uani 1 1 d . .
C11A C 0.7740(2) 0.01498(13) 0.86218(10) 0.0106(3) Uani 1 1 d . .
H11A H 0.7714 -0.0522 0.9165 0.013 Uiso 1 1 calc R U
H11B H 0.6632 0.0664 0.8625 0.013 Uiso 1 1 calc R U
C12A C 0.7792(2) -0.02304(13) 0.78441(11) 0.0120(3) Uani 1 1 d . .
H12A H 0.6845 -0.0760 0.7938 0.014 Uiso 1 1 calc R U
H12B H 0.8985 -0.0647 0.7796 0.014 Uiso 1 1 calc R U
C13A C 0.7483(2) 0.07878(13) 0.69947(10) 0.0101(3) Uani 1 1 d . .
C14A C 0.8112(2) 0.18491(13) 0.70710(10) 0.0088(3) Uani 1 1 d . .
C15A C 0.7328(2) 0.28759(13) 0.65910(10) 0.0109(3) Uani 1 1 d . .
H15A H 0.7655 0.3543 0.6657 0.013 Uiso 1 1 calc R U
C16A C 0.5978(2) 0.29801(14) 0.59673(11) 0.0118(3) Uani 1 1 d . .
C17A C 0.5429(2) 0.10613(13) 0.68410(10) 0.0103(3) Uani 1 1 d . .
H17A H 0.4819 0.1256 0.7337 0.012 Uiso 1 1 calc R U
C18A C 0.8568(2) 0.05605(15) 0.62340(11) 0.0141(3) Uani 1 1 d . .
H18A H 0.8338 0.1211 0.5698 0.021 Uiso 1 1 calc R U
H18B H 0.8195 -0.0129 0.6181 0.021 Uiso 1 1 calc R U
H18C H 0.9866 0.0455 0.6337 0.021 Uiso 1 1 calc R U
C19A C 0.9037(2) 0.01887(14) 1.01883(10) 0.0121(3) Uani 1 1 d . .
H19A H 0.9655 -0.0540 1.0191 0.018 Uiso 1 1 calc R U
H19B H 0.7721 0.0149 1.0223 0.018 Uiso 1 1 calc R U
H19C H 0.9383 0.0346 1.0686 0.018 Uiso 1 1 calc R U
C20A C 0.4473(2) 0.01395(14) 0.67457(11) 0.0117(3) Uani 1 1 d . .
C21A C 0.4177(3) -0.00387(17) 0.60132(12) 0.0181(3) Uani 1 1 d . .
H21A H 0.4558 0.0429 0.5446 0.022 Uiso 1 1 calc R U
C22A C 0.3639(3) -0.07487(16) 0.74405(12) 0.0172(3) Uani 1 1 d . .
H22A H 0.3584 -0.0853 0.8038 0.021 Uiso 1 1 calc R U
C23A C 0.2946(3) -0.14093(16) 0.70816(12) 0.0183(3) Uani 1 1 d . .
H23A H 0.2335 -0.2070 0.7395 0.022 Uiso 1 1 calc R U
C24A C 0.4298(3) 0.51710(18) 0.95469(17) 0.0278(5) Uani 1 1 d . .
H24A H 0.5227 0.5672 0.9213 0.042 Uiso 1 1 calc R U
H24B H 0.3741 0.5440 1.0003 0.042 Uiso 1 1 calc R U
H24C H 0.3366 0.5182 0.9162 0.042 Uiso 1 1 calc R U
C28A C 0.9369(2) 0.40234(14) 0.96956(11) 0.0134(3) Uani 1 1 d . .
H28A H 0.8721 0.3689 1.0258 0.020 Uiso 1 1 calc R U
H28B H 0.8552 0.4600 0.9295 0.020 Uiso 1 1 calc R U
H28C H 1.0415 0.4381 0.9768 0.020 Uiso 1 1 calc R U
C29A C 1.1390(2) 0.21790(14) 0.98965(10) 0.0110(3) Uani 1 1 d . .
H29A H 1.2557 0.2492 0.9886 0.013 Uiso 1 1 calc R U
H29B H 1.0906 0.1849 1.0502 0.013 Uiso 1 1 calc R U
C30A C 1.0694(2) 0.25677(13) 0.74410(10) 0.0099(3) Uani 1 1 d . .
H30A H 1.0713 0.3068 0.6854 0.012 Uiso 1 1 calc R U
C1'A C 0.9999(2) 0.55378(14) 0.75583(11) 0.0117(3) Uani 1 1 d . .
C2'A C 0.8547(2) 0.62272(14) 0.69737(11) 0.0139(3) Uani 1 1 d . .
C3'A C 0.7102(2) 0.57338(15) 0.68956(12) 0.0153(3) Uani 1 1 d . .
H3'A H 0.7081 0.4944 0.7229 0.018 Uiso 1 1 calc R U
C4'A C 0.5519(3) 0.62751(19) 0.63471(15) 0.0249(4) Uani 1 1 d . .
H4'A H 0.5702 0.7075 0.6011 0.037 Uiso 1 1 calc R U
H4'B H 0.4407 0.6233 0.6719 0.037 Uiso 1 1 calc R U
H4'C H 0.5410 0.5871 0.5952 0.037 Uiso 1 1 calc R U
C5'A C 0.8846(3) 0.74700(17) 0.65449(15) 0.0269(4) Uani 1 1 d . .
H5'A H 0.7853 0.7863 0.6166 0.040 Uiso 1 1 calc R U
H5'B H 1.0000 0.7549 0.6201 0.040 Uiso 1 1 calc R U
H5'C H 0.8882 0.7808 0.6988 0.040 Uiso 1 1 calc R U
O1A O 1.26591(16) 0.17280(10) 0.86508(8) 0.0105(2) Uani 1 1 d . .
O2A O 1.34482(16) 0.32429(11) 0.74743(8) 0.0129(2) Uani 1 1 d . .
H1O H 1.410(4) 0.339(2) 0.7767(19) 0.019(6) Uiso 1 1 d . .
O3A O 0.70309(19) 0.20616(11) 1.06646(8) 0.0152(2) Uani 1 1 d . .
H2O H 0.634(4) 0.163(2) 1.0854(17) 0.014(6) Uiso 1 1 d . .
O4A O 0.53756(17) 0.39010(11) 0.86162(9) 0.0149(2) Uani 1 1 d . .
O5A O 0.51281(19) 0.40137(12) 0.99354(10) 0.0187(3) Uani 1 1 d . .
O6A O 0.55993(18) 0.38562(11) 0.53627(8) 0.0165(2) Uani 1 1 d . .
O7A O 0.51498(17) 0.20526(10) 0.60505(8) 0.0126(2) Uani 1 1 d . .
O8A O 0.3253(2) -0.09871(12) 0.62051(9) 0.0204(3) Uani 1 1 d . .
O9A O 0.98116(16) 0.44068(10) 0.78423(8) 0.0114(2) Uani 1 1 d . .
O10A O 1.1207(2) 0.59460(11) 0.77573(9) 0.0195(3) Uani 1 1 d . .
C1B C -0.1420(2) 0.56535(14) 0.42101(10) 0.0108(3) Uani 1 1 d . .
H1B H -0.1976 0.5396 0.4813 0.013 Uiso 1 1 calc R U
C2B C -0.1925(2) 0.70705(14) 0.27726(10) 0.0106(3) Uani 1 1 d . .
C3B C -0.1021(2) 0.61222(14) 0.24366(10) 0.0098(3) Uani 1 1 d . .
H3B H -0.1994 0.5805 0.2237 0.012 Uiso 1 1 calc R U
C4B C 0.0087(2) 0.51241(13) 0.30890(10) 0.0099(3) Uani 1 1 d . .
C5B C 0.1569(2) 0.55982(13) 0.34452(10) 0.0088(3) Uani 1 1 d . .
H5B H 0.1866 0.6334 0.2984 0.011 Uiso 1 1 calc R U
C6B C 0.3372(2) 0.48417(14) 0.36510(10) 0.0101(3) Uani 1 1 d . .
H6B H 0.4100 0.5171 0.3966 0.012 Uiso 1 1 calc R U
C7B C 0.4423(2) 0.49326(14) 0.27942(11) 0.0109(3) Uani 1 1 d . .
C8B C 0.0512(2) 0.80201(13) 0.31855(10) 0.0098(3) Uani 1 1 d . .
C9B C 0.0680(2) 0.71775(13) 0.41164(10) 0.0097(3) Uani 1 1 d . .
H9B H -0.0392 0.7379 0.4459 0.012 Uiso 1 1 calc R U
C10B C 0.0575(2) 0.59079(13) 0.42210(10) 0.0094(3) Uani 1 1 d . .
C11B C 0.2365(2) 0.73946(15) 0.44891(11) 0.0125(3) Uani 1 1 d . .
H11C H 0.2401 0.6925 0.5113 0.015 Uiso 1 1 calc R U
H11D H 0.3478 0.7176 0.4190 0.015 Uiso 1 1 calc R U
C12B C 0.2290(2) 0.86583(15) 0.43653(11) 0.0142(3) Uani 1 1 d . .
H12C H 0.3247 0.8770 0.4697 0.017 Uiso 1 1 calc R U
H12D H 0.1102 0.8892 0.4600 0.017 Uiso 1 1 calc R U
C13B C 0.2555(2) 0.94221(14) 0.34072(11) 0.0112(3) Uani 1 1 d . .
C14B C 0.1926(2) 0.88357(13) 0.28429(10) 0.0099(3) Uani 1 1 d . .
C15B C 0.2718(2) 0.90328(14) 0.20469(11) 0.0121(3) Uani 1 1 d . .
H15B H 0.2377 0.8634 0.1706 0.015 Uiso 1 1 calc R U
C16B C 0.4096(2) 0.98503(15) 0.16948(11) 0.0128(3) Uani 1 1 d . .
C17B C 0.4594(2) 0.95309(14) 0.31743(10) 0.0115(3) Uani 1 1 d . .
H17B H 0.5216 0.8748 0.3300 0.014 Uiso 1 1 calc R U
C18B C 0.1451(3) 1.05876(16) 0.32212(13) 0.0174(3) Uani 1 1 d . .
H18D H 0.1785 1.1100 0.2636 0.026 Uiso 1 1 calc R U
H18E H 0.1714 1.0918 0.3643 0.026 Uiso 1 1 calc R U
H18F H 0.0154 1.0486 0.3266 0.026 Uiso 1 1 calc R U
C19B C 0.1199(2) 0.51258(14) 0.51248(10) 0.0129(3) Uani 1 1 d . .
H19D H 0.0572 0.5401 0.5565 0.019 Uiso 1 1 calc R U
H19E H 0.2511 0.5135 0.5143 0.019 Uiso 1 1 calc R U
H19F H 0.0909 0.4345 0.5240 0.019 Uiso 1 1 calc R U
C20B C 0.5540(2) 1.01220(15) 0.36213(12) 0.0148(3) Uani 1 1 d . .
C21B C 0.6863(3) 0.96134(18) 0.41844(13) 0.0192(3) Uani 1 1 d . .
H21B H 0.7279 0.8827 0.4363 0.023 Uiso 1 1 calc R U
C22B C 0.5338(3) 1.13002(17) 0.35403(13) 0.0216(4) Uani 1 1 d . .
H22B H 0.4511 1.1885 0.3196 0.026 Uiso 1 1 calc R U
C23B C 0.6565(3) 1.14081(19) 0.40541(14) 0.0240(4) Uani 1 1 d . .
H23B H 0.6742 1.2102 0.4123 0.029 Uiso 1 1 calc R U
C24B C 0.5899(3) 0.39807(18) 0.18969(13) 0.0209(4) Uani 1 1 d . .
H24D H 0.4948 0.4131 0.1488 0.031 Uiso 1 1 calc R U
H24E H 0.6585 0.3248 0.1958 0.031 Uiso 1 1 calc R U
H24F H 0.6719 0.4590 0.1681 0.031 Uiso 1 1 calc R U
C28B C 0.0737(2) 0.42351(15) 0.26729(12) 0.0143(3) Uani 1 1 d . .
H28D H 0.1414 0.3585 0.3089 0.021 Uiso 1 1 calc R U
H28E H 0.1525 0.4578 0.2158 0.021 Uiso 1 1 calc R U
H28F H -0.0314 0.3974 0.2506 0.021 Uiso 1 1 calc R U
C29B C -0.1221(2) 0.46672(14) 0.38769(11) 0.0121(3) Uani 1 1 d . .
H29C H -0.2397 0.4534 0.3710 0.014 Uiso 1 1 calc R U
H29D H -0.0695 0.3954 0.4310 0.014 Uiso 1 1 calc R U
C30B C -0.0675(2) 0.79898(14) 0.26255(10) 0.0113(3) Uani 1 1 d . .
H30B H -0.0727 0.8608 0.2087 0.014 Uiso 1 1 calc R U
C1'B C -0.0157(2) 0.66430(14) 0.09169(10) 0.0121(3) Uani 1 1 d . .
C2'B C 0.1272(2) 0.71530(14) 0.02424(11) 0.0125(3) Uani 1 1 d . .
C3'B C 0.2807(2) 0.73932(15) 0.04814(11) 0.0145(3) Uani 1 1 d . .
H3'B H 0.2874 0.7245 0.1081 0.017 Uiso 1 1 calc R U
C4'B C 0.4425(3) 0.78663(19) -0.00827(14) 0.0227(4) Uani 1 1 d . .
H4'D H 0.4330 0.7840 -0.0659 0.034 Uiso 1 1 calc R U
H4'E H 0.5529 0.7411 0.0171 0.034 Uiso 1 1 calc R U
H4'F H 0.4476 0.8658 -0.0130 0.034 Uiso 1 1 calc R U
C5'B C 0.0828(3) 0.73096(17) -0.06605(11) 0.0186(3) Uani 1 1 d . .
H5'D H 0.1866 0.7590 -0.1060 0.028 Uiso 1 1 calc R U
H5'E H -0.0233 0.7863 -0.0831 0.028 Uiso 1 1 calc R U
H5'F H 0.0563 0.6578 -0.0680 0.028 Uiso 1 1 calc R U
O1B O -0.25538(16) 0.65939(10) 0.36566(8) 0.0118(2) Uani 1 1 d . .
O2B O -0.34447(17) 0.76309(11) 0.22969(8) 0.0139(2) Uani 1 1 d . .
H3O H -0.399(4) 0.713(3) 0.2279(19) 0.024(7) Uiso 1 1 d . .
O3B O 0.31613(18) 0.36994(11) 0.41863(8) 0.0140(2) Uani 1 1 d . .
H4O H 0.378(4) 0.356(3) 0.457(2) 0.025(7) Uiso 1 1 d . .
O4B O 0.46557(17) 0.58475(11) 0.22254(8) 0.0143(2) Uani 1 1 d . .
O5B O 0.50753(18) 0.39406(11) 0.27340(8) 0.0154(2) Uani 1 1 d . .
O6B O 0.45294(18) 1.02697(12) 0.09276(9) 0.0178(3) Uani 1 1 d . .
O7B O 0.48886(17) 1.01806(11) 0.22498(8) 0.0141(2) Uani 1 1 d . .
O8B O 0.7515(2) 1.03826(14) 0.44607(10) 0.0237(3) Uani 1 1 d . .
O9B O 0.01559(16) 0.66763(11) 0.16968(8) 0.0119(2) Uani 1 1 d . .
O10B O -0.1446(2) 0.62359(14) 0.07853(9) 0.0223(3) Uani 1 1 d . .

loop_
_atom_site_aniso_label
_atom_site_aniso_U_11
_atom_site_aniso_U_22
_atom_site_aniso_U_33
_atom_site_aniso_U_23
_atom_site_aniso_U_13
_atom_site_aniso_U_12
C1A 0.0085(6) 0.0105(6) 0.0089(6) -0.0027(5) -0.0023(5) 0.0003(5)
C2A 0.0077(6) 0.0103(6) 0.0100(6) -0.0037(5) -0.0012(5) -0.0006(5)
C3A 0.0070(6) 0.0087(6) 0.0107(6) -0.0031(5) -0.0016(5) -0.0006(5)
C4A 0.0077(6) 0.0100(6) 0.0107(6) -0.0049(5) -0.0002(5) -0.0017(5)
C5A 0.0068(6) 0.0073(6) 0.0100(6) -0.0036(5) 0.0002(5) -0.0012(5)
C6A 0.0088(7) 0.0114(6) 0.0130(7) -0.0056(5) 0.0014(5) -0.0025(5)
C7A 0.0059(6) 0.0129(7) 0.0193(7) -0.0084(6) 0.0008(5) -0.0021(5)
C8A 0.0092(6) 0.0090(6) 0.0093(6) -0.0030(5) -0.0020(5) 0.0003(5)
C9A 0.0102(6) 0.0068(6) 0.0080(6) -0.0022(5) -0.0015(5) -0.0005(5)
C10A 0.0092(6) 0.0077(6) 0.0079(6) -0.0024(5) -0.0018(5) -0.0003(5)
C11A 0.0131(7) 0.0083(6) 0.0102(6) -0.0021(5) -0.0019(5) -0.0033(5)
C12A 0.0162(7) 0.0076(6) 0.0130(7) -0.0034(5) -0.0056(6) -0.0014(5)
C13A 0.0117(7) 0.0089(6) 0.0107(6) -0.0040(5) -0.0034(5) -0.0008(5)
C14A 0.0093(6) 0.0092(6) 0.0083(6) -0.0035(5) -0.0006(5) -0.0014(5)
C15A 0.0112(7) 0.0093(6) 0.0117(7) -0.0024(5) -0.0030(5) -0.0018(5)
C16A 0.0104(7) 0.0125(7) 0.0119(7) -0.0033(6) -0.0020(5) -0.0012(5)
C17A 0.0121(7) 0.0092(6) 0.0096(6) -0.0023(5) -0.0028(5) -0.0022(5)
C18A 0.0164(7) 0.0153(7) 0.0134(7) -0.0088(6) -0.0012(6) -0.0004(6)
C19A 0.0157(7) 0.0095(6) 0.0089(6) -0.0006(5) -0.0013(5) -0.0016(5)
C20A 0.0119(7) 0.0124(7) 0.0121(7) -0.0049(6) -0.0024(5) -0.0031(5)
C21A 0.0207(8) 0.0223(9) 0.0149(8) -0.0087(7) 0.0011(6) -0.0110(7)
C22A 0.0215(8) 0.0165(8) 0.0133(7) -0.0023(6) -0.0026(6) -0.0086(6)
C23A 0.0200(8) 0.0161(8) 0.0187(8) -0.0042(6) -0.0020(6) -0.0074(6)
C24A 0.0235(10) 0.0207(9) 0.0464(13) -0.0221(9) -0.0098(9) 0.0093(8)
C28A 0.0134(7) 0.0127(7) 0.0174(7) -0.0094(6) 0.0020(6) -0.0032(6)
C29A 0.0105(7) 0.0130(7) 0.0106(6) -0.0052(5) -0.0018(5) -0.0013(5)
C30A 0.0096(6) 0.0109(6) 0.0095(6) -0.0038(5) -0.0017(5) -0.0001(5)
C1'A 0.0141(7) 0.0089(6) 0.0115(7) -0.0029(5) 0.0014(5) -0.0026(5)
C2'A 0.0173(8) 0.0098(7) 0.0140(7) -0.0034(6) -0.0037(6) 0.0009(6)
C3'A 0.0150(8) 0.0145(7) 0.0156(7) -0.0048(6) -0.0040(6) 0.0025(6)
C4'A 0.0205(9) 0.0239(9) 0.0291(10) -0.0078(8) -0.0124(8) 0.0063(7)
C5'A 0.0363(11) 0.0102(7) 0.0297(10) 0.0013(7) -0.0138(9) -0.0031(7)
O1A 0.0073(5) 0.0122(5) 0.0109(5) -0.0033(4) -0.0005(4) 0.0014(4)
O2A 0.0088(5) 0.0182(6) 0.0130(5) -0.0066(5) 0.0019(4) -0.0048(4)
O3A 0.0177(6) 0.0159(6) 0.0119(5) -0.0047(5) 0.0041(5) -0.0058(5)
O4A 0.0104(5) 0.0153(6) 0.0196(6) -0.0069(5) -0.0037(4) 0.0005(4)
O5A 0.0161(6) 0.0189(6) 0.0261(7) -0.0155(5) -0.0010(5) 0.0038(5)
O6A 0.0158(6) 0.0147(6) 0.0149(6) 0.0014(5) -0.0059(5) -0.0034(5)
O7A 0.0137(6) 0.0113(5) 0.0118(5) -0.0011(4) -0.0054(4) -0.0030(4)
O8A 0.0235(7) 0.0239(7) 0.0197(6) -0.0122(5) 0.0014(5) -0.0126(6)
O9A 0.0105(5) 0.0075(5) 0.0150(5) -0.0019(4) -0.0039(4) -0.0008(4)
O10A 0.0217(7) 0.0130(6) 0.0239(7) -0.0040(5) -0.0060(5) -0.0064(5)
C1B 0.0098(7) 0.0103(6) 0.0100(6) -0.0011(5) 0.0016(5) -0.0021(5)
C2B 0.0083(6) 0.0106(6) 0.0108(7) -0.0015(5) 0.0001(5) -0.0006(5)
C3B 0.0075(6) 0.0118(6) 0.0089(6) -0.0022(5) 0.0002(5) -0.0013(5)
C4B 0.0080(6) 0.0107(6) 0.0105(6) -0.0031(5) -0.0007(5) -0.0012(5)
C5B 0.0072(6) 0.0102(6) 0.0085(6) -0.0029(5) -0.0009(5) -0.0003(5)
C6B 0.0090(6) 0.0102(6) 0.0104(6) -0.0028(5) -0.0024(5) 0.0007(5)
C7B 0.0062(6) 0.0150(7) 0.0128(7) -0.0060(6) -0.0028(5) -0.0006(5)
C8B 0.0103(7) 0.0086(6) 0.0093(6) -0.0020(5) 0.0015(5) -0.0018(5)
C9B 0.0113(7) 0.0094(6) 0.0082(6) -0.0027(5) -0.0002(5) -0.0015(5)
C10B 0.0095(6) 0.0099(6) 0.0079(6) -0.0023(5) 0.0002(5) -0.0011(5)
C11B 0.0134(7) 0.0149(7) 0.0098(6) -0.0039(6) -0.0023(5) -0.0032(6)
C12B 0.0182(8) 0.0157(7) 0.0106(7) -0.0061(6) 0.0011(6) -0.0064(6)
C13B 0.0110(7) 0.0113(7) 0.0125(7) -0.0052(5) 0.0003(5) -0.0027(5)
C14B 0.0094(6) 0.0085(6) 0.0104(6) -0.0014(5) -0.0016(5) -0.0010(5)
C15B 0.0111(7) 0.0141(7) 0.0108(7) -0.0033(6) -0.0009(5) -0.0031(5)
C16B 0.0101(7) 0.0138(7) 0.0127(7) -0.0022(6) -0.0010(5) -0.0018(6)
C17B 0.0116(7) 0.0128(7) 0.0112(7) -0.0050(6) -0.0002(5) -0.0038(5)
C18B 0.0158(8) 0.0142(7) 0.0225(8) -0.0078(6) 0.0013(6) -0.0006(6)
C19B 0.0158(7) 0.0126(7) 0.0082(6) -0.0012(5) -0.0003(5) -0.0015(6)
C20B 0.0143(7) 0.0164(7) 0.0159(7) -0.0076(6) 0.0016(6) -0.0062(6)
C21B 0.0150(8) 0.0267(9) 0.0206(8) -0.0131(7) -0.0008(6) -0.0047(7)
C22B 0.0273(10) 0.0166(8) 0.0232(9) -0.0078(7) -0.0007(7) -0.0097(7)
C23B 0.0285(10) 0.0280(10) 0.0219(9) -0.0141(8) 0.0059(8) -0.0163(8)
C24B 0.0229(9) 0.0234(9) 0.0200(9) -0.0135(7) 0.0072(7) -0.0037(7)
C28B 0.0134(7) 0.0150(7) 0.0173(7) -0.0088(6) -0.0037(6) 0.0005(6)
C29B 0.0113(7) 0.0104(7) 0.0134(7) -0.0026(5) -0.0007(5) -0.0028(5)
C30B 0.0110(7) 0.0095(6) 0.0117(7) -0.0022(5) 0.0014(5) -0.0017(5)
C1'B 0.0130(7) 0.0123(7) 0.0098(7) -0.0028(5) -0.0024(5) 0.0012(5)
C2'B 0.0150(7) 0.0103(7) 0.0100(7) -0.0021(5) 0.0001(6) 0.0020(6)
C3'B 0.0150(8) 0.0132(7) 0.0123(7) -0.0021(6) 0.0015(6) 0.0002(6)
C4'B 0.0169(8) 0.0255(9) 0.0210(9) -0.0030(7) 0.0055(7) -0.0059(7)
C5'B 0.0251(9) 0.0190(8) 0.0096(7) -0.0030(6) -0.0013(6) 0.0003(7)
O1B 0.0091(5) 0.0129(5) 0.0104(5) -0.0015(4) 0.0017(4) 0.0002(4)
O2B 0.0086(5) 0.0128(5) 0.0184(6) -0.0031(5) -0.0039(4) 0.0004(4)
O3B 0.0171(6) 0.0107(5) 0.0115(5) -0.0004(4) -0.0043(5) 0.0009(4)
O4B 0.0105(5) 0.0146(5) 0.0163(6) -0.0035(5) 0.0004(4) -0.0020(4)
O5B 0.0164(6) 0.0142(6) 0.0160(6) -0.0070(5) 0.0024(5) -0.0004(5)
O6B 0.0135(6) 0.0232(6) 0.0119(5) 0.0005(5) -0.0001(4) -0.0060(5)
O7B 0.0138(6) 0.0152(6) 0.0129(5) -0.0034(4) 0.0008(4) -0.0063(4)
O8B 0.0192(7) 0.0382(8) 0.0217(7) -0.0177(6) -0.0003(5) -0.0114(6)
O9B 0.0105(5) 0.0167(6) 0.0086(5) -0.0042(4) 0.0008(4) -0.0033(4)
O10B 0.0209(7) 0.0332(8) 0.0153(6) -0.0090(6) -0.0012(5) -0.0111(6)

loop_
_atom_type_symbol
_atom_type_description
_atom_type_scat_dispersion_real
_atom_type_scat_dispersion_imag
_atom_type_scat_source
C C 0.0033 0.0016 'International Tables Vol C Tables 4.2.6.8 and 6.1.1.4'
H H 0.0000 0.0000 'International Tables Vol C Tables 4.2.6.8 and 6.1.1.4'
O O 0.0106 0.0060 'International Tables Vol C Tables 4.2.6.8 and 6.1.1.4'

loop_
_geom_angle_atom_site_label_1
_geom_angle_atom_site_label_2
_geom_angle_atom_site_label_3
_geom_angle
O1A C1A C29A 109.94(13)
O1A C1A C10A 114.60(12)
C29A C1A C10A 103.19(12)
O1A C1A H1A 109.6
C29A C1A H1A 109.6
C10A C1A H1A 109.6
O2A C2A O1A 106.72(13)
O2A C2A C30A 105.23(13)
O1A C2A C30A 111.93(13)
O2A C2A C3A 109.48(13)
O1A C2A C3A 111.49(12)
C30A C2A C3A 111.66(13)
O9A C3A C4A 109.05(12)
O9A C3A C2A 106.50(12)
C4A C3A C2A 115.79(13)
O9A C3A H3A 108.4
C4A C3A H3A 108.4
C2A C3A H3A 108.4
C28A C4A C29A 112.71(13)
C28A C4A C3A 108.86(13)
C29A C4A C3A 105.15(13)
C28A C4A C5A 117.25(13)
C29A C4A C5A 102.89(12)
C3A C4A C5A 109.22(12)
C6A C5A C4A 116.23(12)
C6A C5A C10A 115.52(12)
C4A C5A C10A 104.92(12)
C6A C5A H5A 106.5
C4A C5A H5A 106.5
C10A C5A H5A 106.5
O3A C6A C7A 112.48(13)
O3A C6A C5A 113.72(13)
C7A C6A C5A 107.66(13)
O3A C6A H6A 107.6
C7A C6A H6A 107.6
C5A C6A H6A 107.6
O4A C7A O5A 122.93(16)
O4A C7A C6A 122.44(15)
O5A C7A C6A 114.63(15)
C30A C8A C14A 117.59(14)
C30A C8A C9A 125.25(14)
C14A C8A C9A 116.84(13)
C8A C9A C11A 108.77(12)
C8A C9A C10A 114.15(12)
C11A C9A C10A 113.98(13)
C8A C9A H9A 106.5
C11A C9A H9A 106.5
C10A C9A H9A 106.5
C19A C10A C1A 104.80(12)
C19A C10A C9A 109.24(12)
C1A C10A C9A 111.44(12)
C19A C10A C5A 114.40(13)
C1A C10A C5A 103.86(12)
C9A C10A C5A 112.73(12)
C12A C11A C9A 109.00(13)
C12A C11A H11A 109.9
C9A C11A H11A 109.9
C12A C11A H11B 109.9
C9A C11A H11B 109.9
H11A C11A H11B 108.3
C11A C12A C13A 111.88(13)
C11A C12A H12A 109.2
C13A C12A H12A 109.2
C11A C12A H12B 109.2
C13A C12A H12B 109.2
H12A C12A H12B 107.9
C14A C13A C18A 108.32(13)
C14A C13A C12A 109.51(12)
C18A C13A C12A 110.65(13)
C14A C13A C17A 105.66(13)
C18A C13A C17A 112.29(13)
C12A C13A C17A 110.25(13)
C15A C14A C8A 121.26(14)
C15A C14A C13A 118.49(14)
C8A C14A C13A 120.24(13)
C14A C15A C16A 121.11(14)
C14A C15A H15A 119.4
C16A C15A H15A 119.4
O6A C16A O7A 117.98(15)
O6A C16A C15A 123.55(15)
O7A C16A C15A 118.44(14)
O7A C17A C20A 106.18(12)
O7A C17A C13A 109.69(13)
C20A C17A C13A 116.28(13)
O7A C17A H17A 108.1
C20A C17A H17A 108.1
C13A C17A H17A 108.1
C13A C18A H18A 109.5
C13A C18A H18B 109.5
H18A C18A H18B 109.5
C13A C18A H18C 109.5
H18A C18A H18C 109.5
H18B C18A H18C 109.5
C10A C19A H19A 109.5
C10A C19A H19B 109.5
H19A C19A H19B 109.5
C10A C19A H19C 109.5
H19A C19A H19C 109.5
H19B C19A H19C 109.5
C21A C20A C22A 105.59(15)
C21A C20A C17A 128.79(16)
C22A C20A C17A 125.61(15)
C20A C21A O8A 110.61(16)
C20A C21A H21A 124.7
O8A C21A H21A 124.7
C23A C22A C20A 106.92(16)
C23A C22A H22A 126.5
C20A C22A H22A 126.5
C22A C23A O8A 110.08(16)
C22A C23A H23A 125.0
O8A C23A H23A 125.0
O5A C24A H24A 109.5
O5A C24A H24B 109.5
H24A C24A H24B 109.5
O5A C24A H24C 109.5
H24A C24A H24C 109.5
H24B C24A H24C 109.5
C4A C28A H28A 109.5
C4A C28A H28B 109.5
H28A C28A H28B 109.5
C4A C28A H28C 109.5
H28A C28A H28C 109.5
H28B C28A H28C 109.5
C1A C29A C4A 100.82(12)
C1A C29A H29A 111.6
C4A C29A H29A 111.6
C1A C29A H29B 111.6
C4A C29A H29B 111.6
H29A C29A H29B 109.4
C8A C30A C2A 126.23(14)
C8A C30A H30A 116.9
C2A C30A H30A 116.9
O10A C1'A O9A 123.83(16)
O10A C1'A C2'A 123.73(15)
O9A C1'A C2'A 112.44(14)
C3'A C2'A C1'A 119.92(16)
C3'A C2'A C5'A 125.87(17)
C1'A C2'A C5'A 114.15(16)
C2'A C3'A C4'A 127.90(18)
C2'A C3'A H3'A 116.1
C4'A C3'A H3'A 116.1
C3'A C4'A H4'A 109.5
C3'A C4'A H4'B 109.5
H4'A C4'A H4'B 109.5
C3'A C4'A H4'C 109.5
H4'A C4'A H4'C 109.5
H4'B C4'A H4'C 109.5
C2'A C5'A H5'A 109.5
C2'A C5'A H5'B 109.5
H5'A C5'A H5'B 109.5
C2'A C5'A H5'C 109.5
H5'A C5'A H5'C 109.5
H5'B C5'A H5'C 109.5
C2A O1A C1A 116.38(12)
C2A O2A H1O 106(2)
C6A O3A H2O 99(2)
C7A O5A C24A 114.95(16)
C16A O7A C17A 117.00(12)
C23A O8A C21A 106.77(14)
C1'A O9A C3A 119.45(13)
O1B C1B C29B 109.88(13)
O1B C1B C10B 114.66(13)
C29B C1B C10B 103.29(13)
O1B C1B H1B 109.6
C29B C1B H1B 109.6
C10B C1B H1B 109.6
O2B C2B O1B 106.94(13)
O2B C2B C30B 104.95(13)
O1B C2B C30B 112.17(13)
O2B C2B C3B 109.93(13)
O1B C2B C3B 111.05(13)
C30B C2B C3B 111.51(13)
O9B C3B C4B 108.92(12)
O9B C3B C2B 106.58(12)
C4B C3B C2B 116.12(13)
O9B C3B H3B 108.3
C4B C3B H3B 108.3
C2B C3B H3B 108.3
C29B C4B C28B 112.65(13)
C29B C4B C3B 104.90(13)
C28B C4B C3B 108.76(13)
C29B C4B C5B 103.09(12)
C28B C4B C5B 117.15(13)
C3B C4B C5B 109.54(12)
C6B C5B C4B 115.80(13)
C6B C5B C10B 115.54(12)
C4B C5B C10B 104.95(12)
C6B C5B H5B 106.6
C4B C5B H5B 106.6
C10B C5B H5B 106.6
O3B C6B C7B 112.20(13)
O3B C6B C5B 113.96(13)
C7B C6B C5B 108.31(12)
O3B C6B H6B 107.4
C7B C6B H6B 107.4
C5B C6B H6B 107.4
O4B C7B O5B 123.26(15)
O4B C7B C6B 122.11(15)
O5B C7B C6B 114.61(14)
C30B C8B C14B 117.60(14)
C30B C8B C9B 125.26(14)
C14B C8B C9B 116.64(13)
C8B C9B C11B 109.03(13)
C8B C9B C10B 114.07(12)
C11B C9B C10B 114.41(13)
C8B C9B H9B 106.2
C11B C9B H9B 106.2
C10B C9B H9B 106.2
C19B C10B C1B 104.87(13)
C19B C10B C9B 109.17(13)
C1B C10B C9B 111.04(13)
C19B C10B C5B 114.59(13)
C1B C10B C5B 103.72(12)
C9B C10B C5B 113.03(12)
C12B C11B C9B 109.39(14)
C12B C11B H11C 109.8
C9B C11B H11C 109.8
C12B C11B H11D 109.8
C9B C11B H11D 109.8
H11C C11B H11D 108.2
C11B C12B C13B 112.34(13)
C11B C12B H12C 109.1
C13B C12B H12C 109.1
C11B C12B H12D 109.1
C13B C12B H12D 109.1
H12C C12B H12D 107.9
C14B C13B C17B 105.82(13)
C14B C13B C18B 109.06(14)
C17B C13B C18B 112.67(14)
C14B C13B C12B 109.12(13)
C17B C13B C12B 109.14(14)
C18B C13B C12B 110.87(14)
C15B C14B C8B 120.83(14)
C15B C14B C13B 119.10(14)
C8B C14B C13B 120.02(14)
C14B C15B C16B 121.40(15)
C14B C15B H15B 119.3
C16B C15B H15B 119.3
O6B C16B O7B 118.09(15)
O6B C16B C15B 123.88(16)
O7B C16B C15B 118.00(14)
O7B C17B C20B 105.04(13)
O7B C17B C13B 110.11(13)
C20B C17B C13B 116.70(14)
O7B C17B H17B 108.2
C20B C17B H17B 108.2
C13B C17B H17B 108.2
C13B C18B H18D 109.5
C13B C18B H18E 109.5
H18D C18B H18E 109.5
C13B C18B H18F 109.5
H18D C18B H18F 109.5
H18E C18B H18F 109.5
C10B C19B H19D 109.5
C10B C19B H19E 109.5
H19D C19B H19E 109.5
C10B C19B H19F 109.5
H19D C19B H19F 109.5
H19E C19B H19F 109.5
C21B C20B C22B 106.05(16)
C21B C20B C17B 124.47(17)
C22B C20B C17B 129.45(17)
C20B C21B O8B 110.88(18)
C20B C21B H21B 124.6
O8B C21B H21B 124.6
C23B C22B C20B 106.04(19)
C23B C22B H22B 127.0
C20B C22B H22B 127.0
C22B C23B O8B 110.87(18)
C22B C23B H23B 124.6
O8B C23B H23B 124.6
O5B C24B H24D 109.5
O5B C24B H24E 109.5
H24D C24B H24E 109.5
O5B C24B H24F 109.5
H24D C24B H24F 109.5
H24E C24B H24F 109.5
C4B C28B H28D 109.5
C4B C28B H28E 109.5
H28D C28B H28E 109.5
C4B C28B H28F 109.5
H28D C28B H28F 109.5
H28E C28B H28F 109.5
C1B C29B C4B 100.63(13)
C1B C29B H29C 111.6
C4B C29B H29C 111.6
C1B C29B H29D 111.6
C4B C29B H29D 111.6
H29C C29B H29D 109.4
C8B C30B C2B 126.31(14)
C8B C30B H30B 116.8
C2B C30B H30B 116.8
O10B C1'B O9B 123.74(16)
O10B C1'B C2'B 123.85(15)
O9B C1'B C2'B 112.41(14)
C3'B C2'B C1'B 119.24(15)
C3'B C2'B C5'B 126.56(16)
C1'B C2'B C5'B 114.17(15)
C2'B C3'B C4'B 127.85(17)
C2'B C3'B H3'B 116.1
C4'B C3'B H3'B 116.1
C3'B C4'B H4'D 109.5
C3'B C4'B H4'E 109.5
H4'D C4'B H4'E 109.5
C3'B C4'B H4'F 109.5
H4'D C4'B H4'F 109.5
H4'E C4'B H4'F 109.5
C2'B C5'B H5'D 109.5
C2'B C5'B H5'E 109.5
H5'D C5'B H5'E 109.5
C2'B C5'B H5'F 109.5
H5'D C5'B H5'F 109.5
H5'E C5'B H5'F 109.5
C2B O1B C1B 116.36(12)
C2B O2B H3O 105(2)
C6B O3B H4O 106(2)
C7B O5B C24B 116.27(14)
C16B O7B C17B 117.21(13)
C21B O8B C23B 106.15(15)
C1'B O9B C3B 119.04(13)

loop_
_geom_bond_atom_site_label_1
_geom_bond_atom_site_label_2
_geom_bond_distance
C1A O1A 1.4399(19)
C1A C29A 1.521(2)
C1A C10A 1.555(2)
C1A H1A 1.0000
C2A O2A 1.4056(19)
C2A O1A 1.4248(19)
C2A C30A 1.511(2)
C2A C3A 1.561(2)
C3A O9A 1.4480(19)
C3A C4A 1.540(2)
C3A H3A 1.0000
C4A C28A 1.534(2)
C4A C29A 1.535(2)
C4A C5A 1.566(2)
C5A C6A 1.538(2)
C5A C10A 1.578(2)
C5A H5A 1.0000
C6A O3A 1.415(2)
C6A C7A 1.527(2)
C6A H6A 1.0000
C7A O4A 1.216(2)
C7A O5A 1.330(2)
C8A C30A 1.353(2)
C8A C14A 1.487(2)
C8A C9A 1.533(2)
C9A C11A 1.538(2)
C9A C10A 1.557(2)
C9A H9A 1.0000
C10A C19A 1.546(2)
C11A C12A 1.530(2)
C11A H11A 0.9900
C11A H11B 0.9900
C12A C13A 1.539(2)
C12A H12A 0.9900
C12A H12B 0.9900
C13A C14A 1.521(2)
C13A C18A 1.536(2)
C13A C17A 1.549(2)
C14A C15A 1.348(2)
C15A C16A 1.468(2)
C15A H15A 0.9500
C16A O6A 1.218(2)
C16A O7A 1.3432(19)
C17A O7A 1.4595(19)
C17A C20A 1.494(2)
C17A H17A 1.0000
C18A H18A 0.9800
C18A H18B 0.9800
C18A H18C 0.9800
C19A H19A 0.9800
C19A H19B 0.9800
C19A H19C 0.9800
C20A C21A 1.356(2)
C20A C22A 1.437(2)
C21A O8A 1.372(2)
C21A H21A 0.9500
C22A C23A 1.355(2)
C22A H22A 0.9500
C23A O8A 1.364(2)
C23A H23A 0.9500
C24A O5A 1.454(2)
C24A H24A 0.9800
C24A H24B 0.9800
C24A H24C 0.9800
C28A H28A 0.9800
C28A H28B 0.9800
C28A H28C 0.9800
C29A H29A 0.9900
C29A H29B 0.9900
C30A H30A 0.9500
C1'A O10A 1.210(2)
C1'A O9A 1.3524(19)
C1'A C2'A 1.491(2)
C2'A C3'A 1.340(2)
C2'A C5'A 1.504(3)
C3'A C4'A 1.496(3)
C3'A H3'A 0.9500
C4'A H4'A 0.9800
C4'A H4'B 0.9800
C4'A H4'C 0.9800
C5'A H5'A 0.9800
C5'A H5'B 0.9800
C5'A H5'C 0.9800
O2A H1O 0.80(3)
O3A H2O 0.76(3)
C1B O1B 1.444(2)
C1B C29B 1.526(2)
C1B C10B 1.555(2)
C1B H1B 1.0000
C2B O2B 1.4047(19)
C2B O1B 1.4267(19)
C2B C30B 1.507(2)
C2B C3B 1.560(2)
C3B O9B 1.4443(19)
C3B C4B 1.540(2)
C3B H3B 1.0000
C4B C29B 1.530(2)
C4B C28B 1.534(2)
C4B C5B 1.565(2)
C5B C6B 1.542(2)
C5B C10B 1.578(2)
C5B H5B 1.0000
C6B O3B 1.412(2)
C6B C7B 1.533(2)
C6B H6B 1.0000
C7B O4B 1.217(2)
C7B O5B 1.327(2)
C8B C30B 1.352(2)
C8B C14B 1.485(2)
C8B C9B 1.532(2)
C9B C11B 1.539(2)
C9B C10B 1.561(2)
C9B H9B 1.0000
C10B C19B 1.545(2)
C11B C12B 1.530(2)
C11B H11C 0.9900
C11B H11D 0.9900
C12B C13B 1.541(2)
C12B H12C 0.9900
C12B H12D 0.9900
C13B C14B 1.520(2)
C13B C17B 1.539(2)
C13B C18B 1.542(2)
C14B C15B 1.346(2)
C15B C16B 1.468(2)
C15B H15B 0.9500
C16B O6B 1.218(2)
C16B O7B 1.344(2)
C17B O7B 1.464(2)
C17B C20B 1.491(2)
C17B H17B 1.0000
C18B H18D 0.9800
C18B H18E 0.9800
C18B H18F 0.9800
C19B H19D 0.9800
C19B H19E 0.9800
C19B H19F 0.9800
C20B C21B 1.356(3)
C20B C22B 1.437(3)
C21B O8B 1.365(2)
C21B H21B 0.9500
C22B C23B 1.354(3)
C22B H22B 0.9500
C23B O8B 1.369(3)
C23B H23B 0.9500
C24B O5B 1.454(2)
C24B H24D 0.9800
C24B H24E 0.9800
C24B H24F 0.9800
C28B H28D 0.9800
C28B H28E 0.9800
C28B H28F 0.9800
C29B H29C 0.9900
C29B H29D 0.9900
C30B H30B 0.9500
C1'B O10B 1.209(2)
C1'B O9B 1.3533(19)
C1'B C2'B 1.488(2)
C2'B C3'B 1.342(2)
C2'B C5'B 1.502(2)
C3'B C4'B 1.495(3)
C3'B H3'B 0.9500
C4'B H4'D 0.9800
C4'B H4'E 0.9800
C4'B H4'F 0.9800
C5'B H5'D 0.9800
C5'B H5'E 0.9800
C5'B H5'F 0.9800
O2B H3O 0.80(3)
O3B H4O 0.78(3)

loop_
_geom_hbond_atom_site_label_D
_geom_hbond_atom_site_label_H
_geom_hbond_atom_site_label_A
_geom_hbond_distance_DH
_geom_hbond_distance_HA
_geom_hbond_distance_DA
_geom_hbond_angle_DHA
_geom_hbond_site_symmetry_A
O3A H2O O7B 0.76(3) 2.61(3) 3.2676(18) 147(2) 1_546
O3A H2O O6B 0.76(3) 2.26(3) 2.9793(19) 158(3) 1_546
O2A H1O O4A 0.80(3) 2.08(3) 2.8735(18) 169(3) 1_655
O3B H4O O6A 0.78(3) 2.11(3) 2.8543(18) 158(3) .
O2B H3O O4B 0.80(3) 2.04(3) 2.8363(18) 179(3) 1_455

loop_
_geom_torsion_atom_site_label_1
_geom_torsion_atom_site_label_2
_geom_torsion_atom_site_label_3
_geom_torsion_atom_site_label_4
_geom_torsion
O2A C2A C3A O9A 84.48(14)
O1A C2A C3A O9A -157.66(12)
C30A C2A C3A O9A -31.64(17)
O2A C2A C3A C4A -154.10(13)
O1A C2A C3A C4A -36.25(18)
C30A C2A C3A C4A 89.78(16)
O9A C3A C4A C28A -64.99(15)
C2A C3A C4A C28A 174.97(13)
O9A C3A C4A C29A 174.01(12)
C2A C3A C4A C29A 53.96(16)
O9A C3A C4A C5A 64.18(15)
C2A C3A C4A C5A -55.87(17)
C28A C4A C5A C6A -21.1(2)
C29A C4A C5A C6A 103.19(15)
C3A C4A C5A C6A -145.48(13)
C28A C4A C5A C10A -150.02(14)
C29A C4A C5A C10A -25.73(15)
C3A C4A C5A C10A 85.60(14)
C4A C5A C6A O3A -51.42(18)
C10A C5A C6A O3A 72.17(17)
C4A C5A C6A C7A 73.91(16)
C10A C5A C6A C7A -162.51(12)
O3A C6A C7A O4A 178.01(15)
C5A C6A C7A O4A 51.9(2)
O3A C6A C7A O5A -2.5(2)
C5A C6A C7A O5A -128.54(15)
C30A C8A C9A C11A 170.52(15)
C14A C8A C9A C11A -2.80(19)
C30A C8A C9A C10A 42.0(2)
C14A C8A C9A C10A -131.32(14)
O1A C1A C10A C19A 151.94(13)
C29A C1A C10A C19A -88.56(14)
O1A C1A C10A C9A 33.91(17)
C29A C1A C10A C9A 153.42(12)
O1A C1A C10A C5A -87.71(14)
C29A C1A C10A C5A 31.79(15)
C8A C9A C10A C19A 167.12(13)
C11A C9A C10A C19A 41.30(17)
C8A C9A C10A C1A -77.56(16)
C11A C9A C10A C1A 156.61(13)
C8A C9A C10A C5A 38.77(18)
C11A C9A C10A C5A -87.06(15)
C6A C5A C10A C19A -19.17(18)
C4A C5A C10A C19A 110.17(14)
C6A C5A C10A C1A -132.80(13)
C4A C5A C10A C1A -3.46(15)
C6A C5A C10A C9A 106.44(15)
C4A C5A C10A C9A -124.22(13)
C8A C9A C11A C12A 54.35(16)
C10A C9A C11A C12A -177.04(12)
C9A C11A C12A C13A -69.98(17)
C11A C12A C13A C14A 27.40(18)
C11A C12A C13A C18A 146.74(14)
C11A C12A C13A C17A -88.44(16)
C30A C8A C14A C15A -35.1(2)
C9A C8A C14A C15A 138.73(16)
C30A C8A C14A C13A 146.18(15)
C9A C8A C14A C13A -40.0(2)
C18A C13A C14A C15A 86.36(18)
C12A C13A C14A C15A -152.88(15)
C17A C13A C14A C15A -34.15(19)
C18A C13A C14A C8A -94.91(16)
C12A C13A C14A C8A 25.9(2)
C17A C13A C14A C8A 144.58(14)
C8A C14A C15A C16A 177.53(15)
C13A C14A C15A C16A -3.8(2)
C14A C15A C16A O6A -159.09(17)
C14A C15A C16A O7A 18.9(2)
C14A C13A C17A O7A 59.75(15)
C18A C13A C17A O7A -58.14(17)
C12A C13A C17A O7A 177.99(12)
C14A C13A C17A C20A -179.81(13)
C18A C13A C17A C20A 62.30(18)
C12A C13A C17A C20A -61.57(17)
O7A C17A C20A C21A 30.1(2)
C13A C17A C20A C21A -92.2(2)
O7A C17A C20A C22A -148.91(17)
C13A C17A C20A C22A 88.8(2)
C22A C20A C21A O8A -1.2(2)
C17A C20A C21A O8A 179.61(17)
C21A C20A C22A C23A 1.5(2)
C17A C20A C22A C23A -179.35(17)
C20A C22A C23A O8A -1.2(2)
O1A C1A C29A C4A 74.33(14)
C10A C1A C29A C4A -48.35(14)
C28A C4A C29A C1A 172.87(13)
C3A C4A C29A C1A -68.68(14)
C5A C4A C29A C1A 45.64(15)
C14A C8A C30A C2A 166.32(15)
C9A C8A C30A C2A -7.0(3)
O2A C2A C30A C8A 150.54(16)
O1A C2A C30A C8A 35.0(2)
C3A C2A C30A C8A -90.77(19)
O10A C1'A C2'A C3'A -169.23(18)
O9A C1'A C2'A C3'A 10.6(2)
O10A C1'A C2'A C5'A 8.2(3)
O9A C1'A C2'A C5'A -171.90(16)
C1'A C2'A C3'A C4'A -179.96(18)
C5'A C2'A C3'A C4'A 2.9(3)
O2A C2A O1A C1A 157.44(12)
C30A C2A O1A C1A -87.94(16)
C3A C2A O1A C1A 37.94(17)
C29A C1A O1A C2A -60.37(16)
C10A C1A O1A C2A 55.29(17)
O4A C7A O5A C24A -7.8(2)
C6A C7A O5A C24A 172.73(15)
O6A C16A O7A C17A -171.74(15)
C15A C16A O7A C17A 10.2(2)
C20A C17A O7A C16A -176.52(14)
C13A C17A O7A C16A -50.13(18)
C22A C23A O8A C21A 0.4(2)
C20A C21A O8A C23A 0.6(2)
O10A C1'A O9A C3A 3.0(2)
C2'A C1'A O9A C3A -176.83(14)
C4A C3A O9A C1'A 111.90(15)
C2A C3A O9A C1'A -122.48(14)
O2B C2B C3B O9B 83.66(15)
O1B C2B C3B O9B -158.20(12)
C30B C2B C3B O9B -32.32(17)
O2B C2B C3B C4B -154.83(13)
O1B C2B C3B C4B -36.69(18)
C30B C2B C3B C4B 89.20(16)
O9B C3B C4B C29B 174.93(12)
C2B C3B C4B C29B 54.67(16)
O9B C3B C4B C28B -64.32(16)
C2B C3B C4B C28B 175.42(13)
O9B C3B C4B C5B 64.87(16)
C2B C3B C4B C5B -55.39(17)
C29B C4B C5B C6B 102.61(15)
C28B C4B C5B C6B -21.7(2)
C3B C4B C5B C6B -146.13(13)
C29B C4B C5B C10B -26.06(15)
C28B C4B C5B C10B -150.36(14)
C3B C4B C5B C10B 85.20(14)
C4B C5B C6B O3B -51.48(18)
C10B C5B C6B O3B 71.79(17)
C4B C5B C6B C7B 74.15(16)
C10B C5B C6B C7B -162.58(13)
O3B C6B C7B O4B 175.77(15)
C5B C6B C7B O4B 49.1(2)
O3B C6B C7B O5B -5.39(19)
C5B C6B C7B O5B -132.05(14)
C30B C8B C9B C11B 171.64(16)
C14B C8B C9B C11B 0.00(19)
C30B C8B C9B C10B 42.4(2)
C14B C8B C9B C10B -129.26(15)
O1B C1B C10B C19B 151.51(13)
C29B C1B C10B C19B -88.96(14)
O1B C1B C10B C9B 33.72(18)
C29B C1B C10B C9B 153.26(13)
O1B C1B C10B C5B -87.96(15)
C29B C1B C10B C5B 31.57(15)
C8B C9B C10B C19B 166.91(13)
C11B C9B C10B C19B 40.41(18)
C8B C9B C10B C1B -77.95(16)
C11B C9B C10B C1B 155.55(13)
C8B C9B C10B C5B 38.12(18)
C11B C9B C10B C5B -88.37(16)
C6B C5B C10B C19B -18.34(19)
C4B C5B C10B C19B 110.48(14)
C6B C5B C10B C1B -132.06(13)
C4B C5B C10B C1B -3.23(15)
C6B C5B C10B C9B 107.59(15)
C4B C5B C10B C9B -123.59(14)
C8B C9B C11B C12B 52.17(17)
C10B C9B C11B C12B -178.76(13)
C9B C11B C12B C13B -69.06(18)
C11B C12B C13B C14B 26.96(19)
C11B C12B C13B C17B -88.24(16)
C11B C12B C13B C18B 147.09(15)
C30B C8B C14B C15B -37.7(2)
C9B C8B C14B C15B 134.65(16)
C30B C8B C14B C13B 144.98(16)
C9B C8B C14B C13B -42.7(2)
C17B C13B C14B C15B -32.9(2)
C18B C13B C14B C15B 88.56(19)
C12B C13B C14B C15B -150.20(16)
C17B C13B C14B C8B 144.52(14)
C18B C13B C14B C8B -94.03(17)
C12B C13B C14B C8B 27.2(2)
C8B C14B C15B C16B 179.02(15)
C13B C14B C15B C16B -3.6(2)
C14B C15B C16B O6B -161.25(18)
C14B C15B C16B O7B 16.7(2)
C14B C13B C17B O7B 58.35(16)
C18B C13B C17B O7B -60.74(17)
C12B C13B C17B O7B 175.64(13)
C14B C13B C17B C20B 177.92(14)
C18B C13B C17B C20B 58.8(2)
C12B C13B C17B C20B -64.78(19)
O7B C17B C20B C21B -123.00(18)
C13B C17B C20B C21B 114.7(2)
O7B C17B C20B C22B 54.4(2)
C13B C17B C20B C22B -67.8(2)
C22B C20B C21B O8B -0.3(2)
C17B C20B C21B O8B 177.62(16)
C21B C20B C22B C23B 0.6(2)
C17B C20B C22B C23B -177.23(18)
C20B C22B C23B O8B -0.6(2)
O1B C1B C29B C4B 74.50(15)
C10B C1B C29B C4B -48.27(15)
C28B C4B C29B C1B 172.93(13)
C3B C4B C29B C1B -68.93(14)
C5B C4B C29B C1B 45.72(15)
C14B C8B C30B C2B 165.23(15)
C9B C8B C30B C2B -6.3(3)
O2B C2B C30B C8B 149.77(16)
O1B C2B C30B C8B 34.0(2)
C3B C2B C30B C8B -91.3(2)
O10B C1'B C2'B C3'B -167.98(18)
O9B C1'B C2'B C3'B 11.5(2)
O10B C1'B C2'B C5'B 10.1(2)
O9B C1'B C2'B C5'B -170.49(14)
C1'B C2'B C3'B C4'B 177.75(17)
C5'B C2'B C3'B C4'B -0.1(3)
O2B C2B O1B C1B 157.99(13)
C30B C2B O1B C1B -87.47(16)
C3B C2B O1B C1B 38.06(17)
C29B C1B O1B C2B -60.43(17)
C10B C1B O1B C2B 55.35(18)
O4B C7B O5B C24B -8.0(2)
C6B C7B O5B C24B 173.22(14)
O6B C16B O7B C17B -169.71(15)
C15B C16B O7B C17B 12.2(2)
C20B C17B O7B C16B -177.19(15)
C13B C17B O7B C16B -50.75(19)
C20B C21B O8B C23B -0.1(2)
C22B C23B O8B C21B 0.4(2)
O10B C1'B O9B C3B 5.0(3)
C2'B C1'B O9B C3B -174.48(13)
C4B C3B O9B C1'B 114.91(15)
C2B C3B O9B C1'B -119.11(15)
